data_1548557
loop_
_publ_author_name
'Marina Barsukova'
'Tatiana Goncharova'
'Denis Samsonenko'
'Danil Dybtsev'
'Andrei Potapov'

_publ_section_title
;
 Synthesis, Crystal Structure, and Luminescent Properties of New Zinc(II)
 and Cadmium(II) Metal-Organic Frameworks Based on Flexible
 Bis(imidazol-1-yl)alkane Ligands
;
_journal_name_full Crystals
_journal_page_first 132
_journal_paper_doi 10.3390/cryst6100132
_journal_volume 6
_journal_year 2016
_chemical_formula_sum 'C20 H22 N4 O4 Zn'
_chemical_formula_weight 447.78
_space_group_crystal_system orthorhombic
_space_group_IT_number 19
_space_group_name_Hall 'P 2ac 2ab'
_space_group_name_H-M_alt 'P 21 21 21'
_symmetry_space_group_name_Hall 'P 2ac 2ab'
_symmetry_space_group_name_H-M 'P 21 21 21'
_atom_sites_solution_hydrogens geom
_atom_sites_solution_primary direct
_atom_sites_solution_secondary difmap
_cell_angle_alpha 90
_cell_angle_beta 90
_cell_angle_gamma 90
_cell_formula_units_Z 12
_cell_length_a 15.123(5)
_cell_length_b 18.806(5)
_cell_length_c 20.722(4)
_cell_measurement_reflns_used 3374
_cell_measurement_temperature 120(2)
_cell_measurement_theta_max 73.33
_cell_measurement_theta_min 4.66
_cell_volume 5893(3)
_computing_cell_refinement
;
CrysAlisPro, Agilent Technologies,
Version 1.171.37.35 (release 13-08-2014 CrysAlis171 .NET)
(compiled Aug 13 2014,18:06:01)
;
_computing_data_collection
;
CrysAlisPro, Agilent Technologies,
Version 1.171.37.35 (release 13-08-2014 CrysAlis171 .NET)
(compiled Aug 13 2014,18:06:01)
;
_computing_data_reduction
;
CrysAlisPro, Agilent Technologies,
Version 1.171.37.35 (release 13-08-2014 CrysAlis171 .NET)
(compiled Aug 13 2014,18:06:01)
;
_computing_molecular_graphics ShelxLe
_computing_publication_material 'CIFTAB-2014/7 (Sheldrick, 2014)'
_computing_structure_refinement 'SHELXL-2014/7 (Sheldrick, 2014)'
_computing_structure_solution 'SHELXS-2014/7 (Sheldrick, 2014)'
_diffrn_ambient_temperature 120(2)
_diffrn_detector 'CCD plate'
_diffrn_detector_area_resol_mean 4.2207
_diffrn_detector_type TitanS2
_diffrn_measured_fraction_theta_full 0.993
_diffrn_measured_fraction_theta_max 0.990
_diffrn_measurement_device 'four-circle diffractometer'
_diffrn_measurement_device_type 'GV1000, TitanS2'
_diffrn_measurement_method '\w scans'
_diffrn_radiation_monochromator mirror
_diffrn_radiation_type CuK\a
_diffrn_radiation_wavelength 1.54184
_diffrn_reflns_av_R_equivalents 0.1258
_diffrn_reflns_av_unetI/netI 0.1267
_diffrn_reflns_Laue_measured_fraction_full 0.993
_diffrn_reflns_Laue_measured_fraction_max 0.990
_diffrn_reflns_limit_h_max 18
_diffrn_reflns_limit_h_min -17
_diffrn_reflns_limit_k_max 22
_diffrn_reflns_limit_k_min -22
_diffrn_reflns_limit_l_max 15
_diffrn_reflns_limit_l_min -25
_diffrn_reflns_number 15255
_diffrn_reflns_point_group_measured_fraction_full 0.994
_diffrn_reflns_point_group_measured_fraction_max 0.992
_diffrn_reflns_theta_full 68.000
_diffrn_reflns_theta_max 70.073
_diffrn_reflns_theta_min 3.618
_diffrn_source 'rotating-anode X-ray tube'
_diffrn_source_type 'GV1000 (Cu) X-ray Source'
_exptl_absorpt_coefficient_mu 2.038
_exptl_absorpt_correction_T_max 1.00000
_exptl_absorpt_correction_T_min 0.41062
_exptl_absorpt_correction_type multi-scan
_exptl_absorpt_process_details
;
CrysAlisPro, Agilent Technologies,
Version 1.171.37.35 (release 13-08-2014 CrysAlis171 .NET)
(compiled Aug 13 2014,18:06:01)
Empirical absorption correction using spherical harmonics,
implemented in SCALE3 ABSPACK scaling algorithm.
;
_exptl_crystal_colour colorless
_exptl_crystal_density_diffrn 1.514
_exptl_crystal_description block
_exptl_crystal_F_000 2784
_exptl_crystal_size_max 0.10
_exptl_crystal_size_mid 0.04
_exptl_crystal_size_min 0.04
_refine_diff_density_max 3.392
_refine_diff_density_min -3.531
_refine_diff_density_rms 0.267
_refine_ls_abs_structure_details
;
 Refined as an inversion twin.
;
_refine_ls_abs_structure_Flack 0.47(18)
_refine_ls_extinction_coef .
_refine_ls_extinction_method none
_refine_ls_goodness_of_fit_ref 1.760
_refine_ls_hydrogen_treatment constr
_refine_ls_matrix_type full
_refine_ls_number_parameters 780
_refine_ls_number_reflns 9867
_refine_ls_number_restraints 266
_refine_ls_restrained_S_all 1.758
_refine_ls_R_factor_all 0.2661
_refine_ls_R_factor_gt 0.1719
_refine_ls_shift/su_max 0.001
_refine_ls_shift/su_mean 0.000
_refine_ls_structure_factor_coef Fsqd
_refine_ls_weighting_details 'w=1/[\s^2^(Fo^2^)+(0.2000P)^2^] where P=(Fo^2^+2Fc^2^)/3'
_refine_ls_weighting_scheme calc
_refine_ls_wR_factor_gt 0.4597
_refine_ls_wR_factor_ref 0.5394
_reflns_Friedel_coverage 0.821
_reflns_Friedel_fraction_full 0.996
_reflns_Friedel_fraction_max 0.994
_reflns_number_gt 5058
_reflns_number_total 9867
_reflns_threshold_expression 'I > 2\s(I)'
_cod_data_source_file 3.cif
_cod_data_source_block DSMSAC
_cod_database_code 1548557
_shelx_space_group_comment
;
The symmetry employed for this shelxl refinement is uniquely defined
by the following loop, which should always be used as a source of
symmetry information in preference to the above space-group names.
They are only intended as comments.
;
_shelx_estimated_absorpt_t_min 0.822
_shelx_estimated_absorpt_t_max 0.923

loop_
_space_group_symop_operation_xyz
'x, y, z'
'-x+1/2, -y, z+1/2'
'-x, y+1/2, -z+1/2'
'x+1/2, -y+1/2, -z'

loop_
_atom_site_label
_atom_site_type_symbol
_atom_site_fract_x
_atom_site_fract_y
_atom_site_fract_z
_atom_site_U_iso_or_equiv
_atom_site_adp_type
_atom_site_occupancy
_atom_site_site_symmetry_order
_atom_site_calc_flag
_atom_site_refinement_flags_posn
_atom_site_refinement_flags_adp
_atom_site_refinement_flags_occupancy
_atom_site_disorder_assembly
_atom_site_disorder_group
Zn1 Zn 0.9610(2) 0.0929(4) 0.54339(16) 0.0643(16) Uani 1 1 d . . . . .
Zn2 Zn 0.9872(3) 0.5925(4) 0.28194(16) 0.0722(19) Uani 1 1 d . . . . .
Zn3 Zn 0.5104(2) 0.4091(3) 1.12026(14) 0.0638(17) Uani 1 1 d . . . . .
O11 O 0.9639(19) 0.1830(14) 0.4895(10) 0.070(7) Uani 1 1 d D . . . .
N11 N 0.8469(17) 0.100(2) 0.5968(11) 0.073(11) Uani 1 1 d . . . . .
C11 C 0.961(2) 0.2392(17) 0.5225(14) 0.066(9) Uani 1 1 d D U . . .
O12 O 0.9588(18) 0.242(2) 0.5844(10) 0.085(10) Uani 1 1 d . . . . .
N12 N 0.7507(15) 0.129(2) 0.6692(11) 0.066(10) Uani 1 1 d . . . . .
C12 C 0.969(2) 0.296(2) 0.4839(15) 0.063(9) Uani 1 1 d . U . . .
O13 O 1.0031(15) 0.5033(14) 0.3278(10) 0.061(6) Uani 1 1 d . U . . .
N13 N 0.7429(15) 0.388(2) 1.0156(10) 0.064(10) Uani 1 1 d . . . . .
C13 C 0.9720(17) 0.303(2) 0.4177(11) 0.055(10) Uani 1 1 d . . . . .
H13 H 0.9746 0.2608 0.3932 0.065 Uiso 1 1 calc R U . . .
O14 O 0.8978(17) 0.5446(17) 0.3913(12) 0.087(10) Uani 1 1 d D . . . .
N14 N 0.6299(17) 0.422(2) 1.0749(9) 0.065(10) Uani 1 1 d . . . . .
C14 C 0.972(2) 0.368(2) 0.3827(13) 0.085(17) Uani 1 1 d D . . . .
H14 H 0.9808 0.3684 0.3373 0.102 Uiso 1 1 calc R U . . .
C15 C 0.9577(18) 0.4301(17) 0.4152(13) 0.048(7) Uani 1 1 d D U . . .
C16 C 0.948(2) 0.428(3) 0.4804(17) 0.083(15) Uani 1 1 d . . . . .
H16 H 0.9383 0.4716 0.5032 0.100 Uiso 1 1 calc R U . . .
C17 C 0.952(2) 0.364(2) 0.5152(17) 0.068(9) Uani 1 1 d . U . . .
H17 H 0.9432 0.3646 0.5606 0.082 Uiso 1 1 calc R U . . .
C18 C 0.952(2) 0.4973(19) 0.3746(15) 0.062(8) Uani 1 1 d D U . . .
O21 O 1.048(2) 0.040(2) 0.4440(13) 0.093(10) Uani 1 1 d . . . . .
N21 N 0.8719(18) 0.601(2) 0.2341(12) 0.083(12) Uani 1 1 d . . . . .
C21 C 0.990(2) -0.002(3) 0.4580(14) 0.081(15) Uani 1 1 d . . . . .
O22 O 0.935(2) -0.0071(18) 0.5003(14) 0.085(8) Uani 1 1 d . U . . .
N22 N 0.778(3) 0.633(3) 0.1582(17) 0.101(15) Uani 1 1 d . . . . .
C22 C 0.990(2) -0.074(3) 0.4170(18) 0.069(9) Uani 1 1 d . U . . .
O23 O 0.9997(15) -0.3244(12) 0.3371(10) 0.058(5) Uani 1 1 d D U . . .
N23 N 0.6924(18) 0.909(3) -0.1461(12) 0.082(11) Uani 1 1 d . . . . .
C23 C 0.973(2) -0.136(2) 0.4480(15) 0.059(8) Uani 1 1 d . U . . .
H23 H 0.9556 -0.1359 0.4921 0.071 Uiso 1 1 calc R U . . .
O24 O 0.9977(16) -0.2606(18) 0.2445(7) 0.075(9) Uani 1 1 d D . . . .
N24 N 0.5909(18) 0.914(2) -0.2227(11) 0.082(12) Uani 1 1 d . . . . .
C24 C 0.9818(18) -0.202(2) 0.4126(11) 0.054(7) Uani 1 1 d D U . . .
H24 H 0.9786 -0.2455 0.4356 0.065 Uiso 1 1 calc R U . . .
C25 C 0.995(2) -0.2039(14) 0.3471(9) 0.052(7) Uani 1 1 d D U . . .
C26 C 1.010(2) -0.1387(16) 0.3183(12) 0.053(7) Uani 1 1 d D U . . .
H26 H 1.0208 -0.1362 0.2731 0.064 Uiso 1 1 calc R U . . .
C27 C 1.011(3) -0.079(3) 0.3541(17) 0.072(10) Uani 1 1 d . U . . .
H27 H 1.0284 -0.0363 0.3331 0.087 Uiso 1 1 calc R U . . .
C28 C 1.000(3) -0.2679(13) 0.3047(9) 0.079(10) Uani 1 1 d D U . . .
O31 O 0.5123(13) 0.3232(13) 1.1756(9) 0.048(5) Uani 1 1 d . U . . .
C31 C 0.523(2) 0.284(2) 1.1409(18) 0.062(9) Uiso 1 1 d . . . . .
N31 N 0.4100(14) 0.4128(16) 1.0581(9) 0.047(5) Uani 1 1 d . U . . .
O32 O 0.5313(15) 0.2652(19) 1.0833(9) 0.082(10) Uani 1 1 d . . . . .
N32 N 0.3296(17) 0.396(3) 0.9704(10) 0.079(12) Uani 1 1 d . . . . .
C32 C 0.5277(18) 0.207(2) 1.1814(12) 0.048(6) Uani 1 1 d . U . . .
O33 O 0.5924(16) -0.0402(19) 1.2751(12) 0.080(9) Uani 1 1 d . . . . .
N33 N 0.1628(16) 0.086(2) 0.6795(10) 0.068(10) Uani 1 1 d . . . . .
C33 C 0.551(2) 0.139(2) 1.1504(14) 0.056(8) Uani 1 1 d . U . . .
H33 H 0.5628 0.1401 1.1054 0.067 Uiso 1 1 calc R U . . .
O34 O 0.4796(16) 0.0018(16) 1.3335(10) 0.065(6) Uani 1 1 d . U . . .
N34 N 0.0676(16) 0.084(2) 0.5986(10) 0.071(10) Uani 1 1 d . . . . .
C34 C 0.557(2) 0.070(2) 1.1844(12) 0.063(11) Uani 1 1 d . . . . .
H34 H 0.5745 0.0265 1.1643 0.075 Uiso 1 1 calc R U . . .
C35 C 0.5336(16) 0.076(2) 1.2508(12) 0.057(11) Uani 1 1 d . . . . .
C36 C 0.512(2) 0.127(2) 1.2819(13) 0.059(9) Uani 1 1 d . U . . .
H36 H 0.4956 0.1225 1.3261 0.070 Uiso 1 1 calc R U . . .
C37 C 0.511(2) 0.196(3) 1.2481(15) 0.089(18) Uani 1 1 d . . . . .
H37 H 0.4974 0.2368 1.2732 0.107 Uiso 1 1 calc R U . . .
C38 C 0.534(2) 0.003(2) 1.2904(15) 0.061(8) Uani 1 1 d . U . . .
C101 C 0.8349(17) 0.132(2) 0.6470(14) 0.059(10) Uani 1 1 d . . . . .
H101 H 0.8804 0.1575 0.6686 0.071 Uiso 1 1 calc R U . . .
C102 C 0.7664(18) 0.0664(18) 0.5812(13) 0.047(6) Uani 1 1 d . U . . .
H102 H 0.7557 0.0380 0.5441 0.056 Uiso 1 1 calc R U . . .
C103 C 0.7086(18) 0.081(3) 0.6266(13) 0.079(15) Uani 1 1 d . . . . .
H103 H 0.6501 0.0630 0.6300 0.095 Uiso 1 1 calc R U . . .
C104 C 0.710(2) 0.162(2) 0.7259(18) 0.068(9) Uani 1 1 d . U . . .
H10A H 0.6799 0.1259 0.7523 0.081 Uiso 1 1 calc R U . . .
H10B H 0.6660 0.1978 0.7118 0.081 Uiso 1 1 calc R U . . .
C105 C 0.780(2) 0.198(2) 0.7650(17) 0.065(9) Uani 1 1 d . U . . .
H10C H 0.8118 0.2330 0.7383 0.078 Uiso 1 1 calc R U . . .
H10D H 0.8231 0.1621 0.7806 0.078 Uiso 1 1 calc R U . . .
C106 C 0.734(2) 0.236(3) 0.8244(13) 0.069(12) Uani 1 1 d . . . . .
H10E H 0.6909 0.2710 0.8077 0.082 Uiso 1 1 calc R U . . .
H10F H 0.7008 0.2000 0.8495 0.082 Uiso 1 1 calc R U . . .
C107 C 0.797(2) 0.273(3) 0.8687(13) 0.079(15) Uani 1 1 d . . . . .
H10G H 0.8307 0.3098 0.8447 0.095 Uiso 1 1 calc R U . . .
H10H H 0.8391 0.2389 0.8875 0.095 Uiso 1 1 calc R U . . .
C108 C 0.7420(19) 0.3082(19) 0.9220(14) 0.050(7) Uani 1 1 d . U . . .
H10I H 0.7152 0.2707 0.9492 0.060 Uiso 1 1 calc R U . . .
H10J H 0.6933 0.3358 0.9021 0.060 Uiso 1 1 calc R U . . .
C109 C 0.797(2) 0.358(2) 0.9647(18) 0.069(9) Uani 1 1 d . U . . .
H10K H 0.8470 0.3308 0.9840 0.083 Uiso 1 1 calc R U . . .
H10L H 0.8226 0.3965 0.9381 0.083 Uiso 1 1 calc R U . . .
C110 C 0.767(2) 0.443(2) 1.0547(12) 0.064(11) Uani 1 1 d . . . . .
H110 H 0.8236 0.4656 1.0554 0.077 Uiso 1 1 calc R U . . .
C111 C 0.6974(19) 0.4608(18) 1.0921(14) 0.047(7) Uani 1 1 d . U . . .
H111 H 0.6975 0.4956 1.1253 0.057 Uiso 1 1 calc R U . . .
C112 C 0.6574(19) 0.380(3) 1.0293(13) 0.070(13) Uani 1 1 d . . . . .
H112 H 0.6201 0.3468 1.0079 0.084 Uiso 1 1 calc R U . . .
C201 C 0.863(2) 0.622(2) 0.1759(17) 0.062(9) Uani 1 1 d . U . . .
H201 H 0.9119 0.6302 0.1479 0.074 Uiso 1 1 calc R U . . .
C202 C 0.788(2) 0.580(2) 0.2568(16) 0.064(9) Uani 1 1 d . U . . .
H202 H 0.7744 0.5526 0.2940 0.077 Uiso 1 1 calc R U . . .
C203 C 0.732(2) 0.609(2) 0.2127(16) 0.066(9) Uani 1 1 d . U . . .
H203 H 0.6698 0.6116 0.2181 0.079 Uiso 1 1 calc R U . . .
C204 C 0.741(4) 0.658(4) 0.096(3) 0.120(19) Uani 1 1 d . U . . .
H20A H 0.7260 0.6164 0.0686 0.143 Uiso 1 1 calc R U . . .
H20B H 0.6854 0.6846 0.1041 0.143 Uiso 1 1 calc R U . . .
C205 C 0.803(2) 0.704(3) 0.0610(12) 0.080(16) Uani 1 1 d . . . . .
H20C H 0.8544 0.6750 0.0473 0.097 Uiso 1 1 calc R U . . .
H20D H 0.8251 0.7409 0.0910 0.097 Uiso 1 1 calc R U . . .
C206 C 0.764(3) 0.741(3) 0.001(2) 0.091(16) Uani 1 1 d . . . . .
H20E H 0.7287 0.7056 -0.0236 0.109 Uiso 1 1 calc R U . . .
H20F H 0.7221 0.7784 0.0157 0.109 Uiso 1 1 calc R U . . .
C207 C 0.825(3) 0.773(4) -0.042(2) 0.13(3) Uani 1 1 d . . . . .
H20G H 0.8663 0.7362 -0.0584 0.160 Uiso 1 1 calc R U . . .
H20H H 0.8603 0.8089 -0.0187 0.160 Uiso 1 1 calc R U . . .
C208 C 0.780(3) 0.809(3) -0.101(2) 0.093(14) Uani 1 1 d . U . . .
H20I H 0.7355 0.7761 -0.1186 0.112 Uiso 1 1 calc R U . . .
H20J H 0.8252 0.8171 -0.1346 0.112 Uiso 1 1 calc R U . . .
C209 C 0.733(3) 0.883(3) -0.088(2) 0.086(12) Uani 1 1 d . U . . .
H20K H 0.6867 0.8762 -0.0542 0.103 Uiso 1 1 calc R U . . .
H20L H 0.7763 0.9175 -0.0715 0.103 Uiso 1 1 calc R U . . .
C210 C 0.730(2) 0.948(2) -0.1931(16) 0.063(9) Uani 1 1 d . U . . .
H210 H 0.7892 0.9636 -0.1943 0.076 Uiso 1 1 calc R U . . .
C211 C 0.665(3) 0.960(3) -0.2405(15) 0.075(13) Uani 1 1 d . . . . .
H211 H 0.6688 0.9910 -0.2765 0.090 Uiso 1 1 calc R U . . .
C212 C 0.611(2) 0.888(3) -0.1688(14) 0.080(15) Uani 1 1 d . . . . .
H212 H 0.5731 0.8566 -0.1458 0.096 Uiso 1 1 calc R U . . .
C301 C 0.4117(16) 0.403(2) 0.9968(10) 0.048(8) Uani 1 1 d . . . . .
H301 H 0.4647 0.4019 0.9723 0.058 Uiso 1 1 calc R U . . .
C302 C 0.3175(16) 0.4202(18) 1.0746(12) 0.042(6) Uani 1 1 d . U . . .
H302 H 0.2954 0.4331 1.1159 0.050 Uiso 1 1 calc R U . . .
C303 C 0.2662(17) 0.406(3) 1.0210(13) 0.065(11) Uani 1 1 d . . . . .
H303 H 0.2036 0.4026 1.0183 0.078 Uiso 1 1 calc R U . . .
C304 C 0.3075(18) 0.382(2) 0.9039(13) 0.066(12) Uani 1 1 d . . . . .
H30A H 0.3569 0.3967 0.8756 0.079 Uiso 1 1 calc R U . . .
H30B H 0.2543 0.4095 0.8915 0.079 Uiso 1 1 calc R U . . .
C305 C 0.289(2) 0.297(2) 0.8959(16) 0.065(9) Uani 1 1 d . U . . .
H30C H 0.3405 0.2694 0.9107 0.078 Uiso 1 1 calc R U . . .
H30D H 0.2366 0.2830 0.9218 0.078 Uiso 1 1 calc R U . . .
C306 C 0.2717(19) 0.284(3) 0.8245(13) 0.068(12) Uani 1 1 d . . . . .
H30E H 0.3247 0.2960 0.7987 0.081 Uiso 1 1 calc R U . . .
H30F H 0.2215 0.3131 0.8092 0.081 Uiso 1 1 calc R U . . .
C307 C 0.249(2) 0.202(2) 0.8178(14) 0.055(8) Uani 1 1 d . U . . .
H30G H 0.3004 0.1736 0.8336 0.066 Uiso 1 1 calc R U . . .
H30H H 0.1982 0.1903 0.8459 0.066 Uiso 1 1 calc R U . . .
C308 C 0.228(2) 0.178(2) 0.7486(16) 0.064(9) Uani 1 1 d . U . . .
H30I H 0.1793 0.2080 0.7318 0.077 Uiso 1 1 calc R U . . .
H30J H 0.2803 0.1861 0.7212 0.077 Uiso 1 1 calc R U . . .
C309 C 0.2014(19) 0.103(2) 0.7421(13) 0.051(7) Uani 1 1 d . U . . .
H30K H 0.2539 0.0725 0.7489 0.061 Uiso 1 1 calc R U . . .
H30L H 0.1579 0.0915 0.7763 0.061 Uiso 1 1 calc R U . . .
C310 C 0.215(3) 0.069(3) 0.6260(19) 0.080(11) Uani 1 1 d . U . . .
H310 H 0.2775 0.0648 0.6238 0.096 Uiso 1 1 calc R U . . .
C311 C 0.1516(16) 0.0605(17) 0.5755(12) 0.041(6) Uani 1 1 d . U . . .
H311 H 0.1633 0.0420 0.5337 0.049 Uiso 1 1 calc R U . . .
C312 C 0.0798(19) 0.091(2) 0.6595(14) 0.053(7) Uani 1 1 d . U . . .
H312 H 0.0322 0.0993 0.6885 0.063 Uiso 1 1 calc R U . . .

loop_
_atom_site_aniso_label
_atom_site_aniso_U_11
_atom_site_aniso_U_22
_atom_site_aniso_U_33
_atom_site_aniso_U_23
_atom_site_aniso_U_13
_atom_site_aniso_U_12
Zn1 0.0345(17) 0.129(5) 0.0299(14) -0.008(2) 0.0008(12) 0.004(2)
Zn2 0.049(2) 0.133(5) 0.0345(17) -0.002(3) -0.0029(14) -0.054(3)
Zn3 0.043(2) 0.124(5) 0.0242(13) 0.000(2) -0.0026(12) 0.040(3)
O11 0.093(18) 0.075(19) 0.041(10) -0.004(12) 0.013(11) -0.001(16)
N11 0.051(13) 0.14(3) 0.031(10) -0.011(17) 0.008(9) -0.028(19)
C11 0.066(13) 0.087(15) 0.044(11) -0.017(11) 0.000(10) 0.019(11)
O12 0.081(16) 0.14(3) 0.034(9) 0.001(15) 0.009(11) -0.003(18)
N12 0.030(11) 0.12(3) 0.044(12) -0.024(16) 0.001(9) 0.007(14)
C12 0.065(13) 0.079(15) 0.046(11) -0.009(11) 0.001(10) 0.000(11)
O13 0.061(9) 0.066(11) 0.056(9) 0.013(9) 0.012(8) -0.021(9)
N13 0.040(12) 0.12(3) 0.029(10) 0.001(14) 0.010(9) -0.028(15)
C13 0.039(14) 0.11(3) 0.018(10) -0.019(15) -0.010(9) 0.007(15)
O14 0.063(15) 0.12(3) 0.073(15) 0.016(17) 0.036(13) 0.001(17)
N14 0.058(14) 0.11(3) 0.023(9) -0.016(14) 0.003(9) 0.042(17)
C14 0.061(19) 0.18(5) 0.019(10) 0.00(2) -0.001(12) 0.00(2)
C15 0.040(10) 0.066(13) 0.038(9) 0.008(10) -0.005(8) -0.009(10)
C16 0.056(19) 0.14(5) 0.056(17) 0.03(2) 0.015(14) 0.00(2)
C17 0.069(13) 0.081(15) 0.054(12) 0.008(11) 0.007(10) 0.006(11)
C18 0.052(12) 0.083(15) 0.052(11) 0.002(11) -0.003(10) -0.001(11)
O21 0.080(19) 0.13(3) 0.068(15) -0.010(18) -0.011(14) -0.030(19)
N21 0.065(16) 0.13(3) 0.048(13) -0.005(18) -0.010(11) -0.08(2)
C21 0.037(15) 0.17(5) 0.037(13) 0.01(2) 0.010(12) 0.04(2)
O22 0.079(12) 0.089(13) 0.087(12) -0.024(11) -0.006(10) 0.007(11)
N22 0.10(3) 0.13(4) 0.073(19) -0.01(2) -0.055(19) -0.05(3)
C22 0.059(12) 0.083(15) 0.065(12) -0.006(11) -0.003(10) 0.003(11)
O23 0.052(9) 0.070(11) 0.052(8) -0.010(9) -0.004(8) -0.016(9)
N23 0.057(15) 0.15(4) 0.043(12) 0.02(2) 0.010(11) 0.01(2)
C23 0.052(11) 0.082(14) 0.043(10) -0.008(11) 0.005(9) -0.004(11)
O24 0.062(13) 0.14(3) 0.025(8) -0.032(12) -0.001(8) -0.017(16)
N24 0.057(15) 0.15(4) 0.038(11) -0.017(19) 0.018(11) -0.04(2)
C24 0.040(11) 0.074(14) 0.049(11) -0.003(10) 0.002(9) -0.017(10)
C25 0.053(11) 0.077(14) 0.026(8) -0.002(10) -0.010(8) 0.005(11)
C26 0.054(11) 0.070(13) 0.035(9) -0.009(10) -0.008(9) 0.006(10)
C27 0.075(14) 0.082(15) 0.061(12) 0.011(11) -0.015(10) 0.000(12)
C28 0.074(14) 0.102(16) 0.060(13) 0.004(12) 0.002(11) -0.005(12)
O31 0.053(9) 0.056(10) 0.037(7) -0.005(8) -0.005(7) 0.026(8)
N31 0.040(8) 0.064(12) 0.036(8) -0.011(9) 0.009(7) 0.027(9)
O32 0.061(13) 0.16(3) 0.028(8) 0.047(14) -0.003(8) 0.026(16)
N32 0.054(14) 0.16(4) 0.023(9) 0.010(16) -0.006(9) 0.00(2)
C32 0.040(10) 0.070(13) 0.033(9) 0.002(10) -0.009(8) -0.008(10)
O33 0.056(14) 0.13(3) 0.057(12) 0.007(16) -0.002(11) -0.027(16)
N33 0.044(12) 0.13(3) 0.032(10) -0.006(16) 0.001(9) -0.010(17)
C33 0.049(11) 0.077(14) 0.042(10) 0.003(10) 0.004(9) -0.007(11)
O34 0.070(10) 0.076(12) 0.051(9) 0.008(9) 0.009(8) -0.022(9)
N34 0.040(11) 0.14(3) 0.036(10) -0.001(17) 0.007(9) 0.023(17)
C34 0.055(16) 0.10(3) 0.031(11) -0.005(16) 0.002(11) -0.036(19)
C35 0.027(11) 0.12(3) 0.027(11) 0.034(18) 0.005(9) -0.017(16)
C36 0.065(16) 0.09(2) 0.025(10) 0.021(14) 0.010(11) -0.004(16)
C37 0.048(18) 0.18(6) 0.038(14) -0.01(2) 0.013(13) 0.02(3)
C38 0.055(12) 0.081(14) 0.047(11) 0.001(11) -0.003(9) -0.004(11)
C101 0.024(12) 0.10(3) 0.051(16) -0.023(18) 0.015(11) 0.001(15)
C102 0.044(10) 0.052(12) 0.044(10) 0.004(10) -0.007(8) -0.020(10)
C103 0.029(13) 0.16(5) 0.045(14) 0.00(2) 0.008(10) -0.03(2)
C104 0.056(12) 0.082(15) 0.066(12) -0.010(11) 0.003(10) 0.001(11)
C105 0.053(12) 0.081(15) 0.060(12) -0.006(11) -0.003(10) -0.008(11)
C106 0.044(15) 0.13(4) 0.034(13) 0.018(18) 0.020(11) 0.02(2)
C107 0.040(15) 0.16(5) 0.036(13) -0.03(2) -0.006(11) 0.04(2)
C108 0.043(10) 0.057(13) 0.049(10) -0.011(10) 0.003(9) -0.001(10)
C109 0.055(12) 0.083(15) 0.069(13) -0.004(11) 0.005(10) -0.003(11)
C110 0.047(15) 0.12(3) 0.027(11) 0.006(16) -0.011(11) -0.016(18)
C111 0.045(10) 0.052(12) 0.045(10) -0.006(10) 0.003(9) -0.006(10)
C112 0.035(13) 0.14(4) 0.032(12) 0.000(19) -0.003(10) -0.004(18)
C201 0.061(9) 0.063(9) 0.062(9) 0.001(4) -0.003(4) 0.000(4)
C202 0.056(12) 0.073(14) 0.064(12) -0.010(11) -0.008(10) -0.009(11)
C203 0.059(12) 0.070(14) 0.068(13) -0.010(11) -0.008(10) 0.004(11)
C204 0.12(2) 0.13(2) 0.12(2) -0.006(13) -0.008(13) 0.001(13)
C205 0.036(14) 0.18(5) 0.022(11) -0.018(19) -0.004(10) 0.01(2)
C206 0.05(2) 0.15(5) 0.07(2) 0.00(3) -0.007(17) 0.01(3)
C207 0.10(3) 0.24(9) 0.06(2) 0.02(4) -0.04(2) -0.02(4)
C208 0.093(17) 0.103(18) 0.083(16) 0.011(12) -0.004(12) -0.001(12)
C209 0.085(15) 0.100(17) 0.073(14) 0.013(12) -0.006(11) 0.000(12)
C210 0.061(16) 0.08(2) 0.054(14) -0.008(15) 0.000(13) -0.020(15)
C211 0.09(3) 0.09(3) 0.041(15) -0.015(18) 0.003(15) -0.04(2)
C212 0.064(19) 0.13(4) 0.043(15) 0.02(2) -0.017(14) -0.04(2)
C301 0.037(12) 0.09(3) 0.021(9) 0.011(14) -0.001(8) 0.033(15)
C302 0.034(9) 0.055(12) 0.036(9) -0.001(9) 0.004(7) 0.016(9)
C303 0.031(12) 0.12(3) 0.043(13) 0.03(2) 0.011(10) 0.014(18)
C304 0.033(13) 0.13(4) 0.034(12) -0.001(18) -0.005(10) 0.016(17)
C305 0.054(12) 0.085(15) 0.056(12) 0.007(11) 0.004(10) -0.006(11)
C306 0.031(13) 0.14(4) 0.034(13) 0.004(18) -0.009(10) -0.012(18)
C307 0.051(11) 0.067(14) 0.047(10) 0.008(10) 0.002(9) 0.000(10)
C308 0.057(12) 0.081(15) 0.055(12) 0.002(11) -0.003(10) -0.004(11)
C309 0.046(10) 0.064(13) 0.042(10) -0.001(10) -0.008(8) 0.008(10)
C310 0.080(15) 0.091(16) 0.070(14) -0.003(12) -0.003(11) -0.011(12)
C311 0.033(9) 0.054(12) 0.035(9) -0.007(9) -0.001(7) 0.020(9)
C312 0.051(11) 0.062(13) 0.046(10) -0.008(10) -0.013(9) 0.005(10)

loop_
_atom_type_symbol
_atom_type_description
_atom_type_scat_dispersion_real
_atom_type_scat_dispersion_imag
_atom_type_scat_source
C C 0.0181 0.0091 'International Tables Vol C Tables 4.2.6.8 and 6.1.1.4'
H H 0.0000 0.0000 'International Tables Vol C Tables 4.2.6.8 and 6.1.1.4'
N N 0.0311 0.0180 'International Tables Vol C Tables 4.2.6.8 and 6.1.1.4'
O O 0.0492 0.0322 'International Tables Vol C Tables 4.2.6.8 and 6.1.1.4'
Zn Zn -1.5491 0.6778 'International Tables Vol C Tables 4.2.6.8 and 6.1.1.4'

loop_
_geom_angle_atom_site_label_1
_geom_angle_atom_site_label_2
_geom_angle_atom_site_label_3
_geom_angle
_geom_angle_site_symmetry_1
_geom_angle_site_symmetry_3
_geom_angle_publ_flag
O11 Zn1 N11 105.1(14) . . yes
O11 Zn1 C21 101.5(12) . . ?
O11 Zn1 O22 120.9(11) . . yes
N11 Zn1 C21 124.4(14) . . ?
N11 Zn1 O22 97.4(14) . . yes
O22 Zn1 C21 28.3(13) . . ?
N34 Zn1 O11 111.6(15) 1_655 . yes
N34 Zn1 N11 112.1(9) 1_655 . yes
N34 Zn1 C21 101.6(12) 1_655 . ?
N34 Zn1 O22 108.8(15) 1_655 . yes
O13 Zn2 N21 114.4(13) . . yes
O13 Zn2 O23 113.2(10) . 1_565 yes
O13 Zn2 N24 98.5(14) . 4_565 yes
O23 Zn2 N21 108.3(14) 1_565 . yes
O23 Zn2 N24 109.7(14) 1_565 4_565 yes
N24 Zn2 N21 112.5(10) 4_565 . yes
N14 Zn3 C31 97.2(13) . . ?
O31 Zn3 N14 110.4(11) . . yes
O31 Zn3 C31 25.3(10) . . ?
O31 Zn3 N31 114.5(11) . . yes
O31 Zn3 O34 115.6(9) . 3_657 yes
N31 Zn3 N14 111.8(9) . . yes
N31 Zn3 C31 102.3(13) . . ?
N31 Zn3 O34 109.7(11) . 3_657 yes
O34 Zn3 N14 92.8(12) 3_657 . yes
O34 Zn3 C31 139.9(12) 3_657 . ?
C11 O11 Zn1 114(2) . . ?
C101 N11 Zn1 128(2) . . ?
C101 N11 C102 107(2) . . ?
C102 N11 Zn1 125(2) . . ?
O11 C11 O12 126(3) . . ?
O11 C11 C12 110(3) . . ?
O12 C11 C12 124(3) . . ?
C101 N12 C103 104(3) . . ?
C101 N12 C104 130(3) . . ?
C103 N12 C104 126(3) . . ?
C11 C12 C13 132(4) . . ?
C11 C12 C17 115(3) . . ?
C13 C12 C17 112(4) . . ?
C18 O13 Zn2 112(2) . . ?
C110 N13 C109 125(3) . . ?
C112 N13 C109 131(3) . . ?
C112 N13 C110 103(3) . . ?
C12 C13 H13 116.8 . . ?
C12 C13 C14 126(4) . . ?
C14 C13 H13 116.8 . . ?
C111 N14 Zn3 129.1(19) . . ?
C112 N14 Zn3 123(3) . . ?
C112 N14 C111 107(3) . . ?
C13 C14 H14 120.6 . . ?
C15 C14 C13 119(2) . . ?
C15 C14 H14 120.6 . . ?
C14 C15 C18 116(3) . . ?
C16 C15 C14 119(4) . . ?
C16 C15 C18 124(4) . . ?
C15 C16 H16 119.3 . . ?
C15 C16 C17 121(5) . . ?
C17 C16 H16 119.3 . . ?
C12 C17 H17 118.9 . . ?
C16 C17 C12 122(3) . . ?
C16 C17 H17 118.9 . . ?
O13 C18 O14 124(3) . . ?
O13 C18 C15 118(3) . . ?
O14 C18 C15 118(3) . . ?
C201 N21 Zn2 125(2) . . ?
C201 N21 C202 108(3) . . ?
C202 N21 Zn2 127(2) . . ?
O21 C21 Zn1 80(3) . . ?
O21 C21 C22 116(3) . . ?
O22 C21 Zn1 56(3) . . ?
O22 C21 O21 136(5) . . ?
O22 C21 C22 108(4) . . ?
C22 C21 Zn1 164(3) . . ?
C21 O22 Zn1 96(3) . . ?
C201 N22 C203 102(3) . . ?
C201 N22 C204 130(4) . . ?
C203 N22 C204 128(4) . . ?
C23 C22 C21 118(3) . . ?
C27 C22 C21 125(4) . . ?
C27 C22 C23 117(4) . . ?
C28 O23 Zn2 111.3(17) . 1_545 ?
C210 N23 C209 128(3) . . ?
C210 N23 C212 106(3) . . ?
C212 N23 C209 124(4) . . ?
C22 C23 H23 120.7 . . ?
C22 C23 C24 119(3) . . ?
C24 C23 H23 120.7 . . ?
C211 N24 Zn2 119(3) . 4_465 ?
C212 N24 Zn2 135(3) . 4_465 ?
C212 N24 C211 106(3) . . ?
C23 C24 H24 118.7 . . ?
C25 C24 C23 123(3) . . ?
C25 C24 H24 118.7 . . ?
C24 C25 C26 115(3) . . ?
C24 C25 C28 128(3) . . ?
C26 C25 C28 117(2) . . ?
C25 C26 H26 119.9 . . ?
C27 C26 C25 120(3) . . ?
C27 C26 H26 119.9 . . ?
C22 C27 C26 126(4) . . ?
C22 C27 H27 117.0 . . ?
C26 C27 H27 117.0 . . ?
O23 C28 C25 111.5(19) . . ?
O24 C28 O23 129(3) . . ?
O24 C28 C25 120(2) . . ?
C31 O31 Zn3 100(2) . . ?
O31 C31 Zn3 54(2) . . ?
O31 C31 O32 151(4) . . ?
O31 C31 C32 106(3) . . ?
O32 C31 Zn3 97(3) . . ?
O32 C31 C32 103(3) . . ?
C32 C31 Zn3 160(2) . . ?
C301 N31 Zn3 128.3(16) . . ?
C301 N31 C302 106(2) . . ?
C302 N31 Zn3 126.0(15) . . ?
C301 N32 C303 108(2) . . ?
C301 N32 C304 128(2) . . ?
C303 N32 C304 125(2) . . ?
C33 C32 C31 123(2) . . ?
C37 C32 C31 127(4) . . ?
C37 C32 C33 110(4) . . ?
C310 N33 C309 122(3) . . ?
C312 N33 C309 130(3) . . ?
C312 N33 C310 108(3) . . ?
C32 C33 H33 117.7 . . ?
C32 C33 C34 125(3) . . ?
C34 C33 H33 117.7 . . ?
C38 O34 Zn3 108(3) . 3_647 ?
C311 N34 Zn1 123.7(17) . 1_455 ?
C312 N34 Zn1 133(2) . 1_455 ?
C312 N34 C311 104(2) . . ?
C33 C34 H34 124.2 . . ?
C35 C34 C33 112(4) . . ?
C35 C34 H34 124.2 . . ?
C34 C35 C38 115(4) . . ?
C36 C35 C34 131(4) . . ?
C36 C35 C38 114(2) . . ?
C35 C36 H36 121.7 . . ?
C35 C36 C37 117(3) . . ?
C37 C36 H36 121.7 . . ?
C32 C37 C36 126(4) . . ?
C32 C37 H37 117.1 . . ?
C36 C37 H37 117.1 . . ?
O33 C38 C35 116(3) . . ?
O34 C38 O33 131(4) . . ?
O34 C38 C35 113(4) . . ?
N11 C101 N12 114(3) . . ?
N11 C101 H101 123.0 . . ?
N12 C101 H101 123.0 . . ?
N11 C102 H102 125.7 . . ?
C103 C102 N11 109(3) . . ?
C103 C102 H102 125.7 . . ?
N12 C103 H103 126.8 . . ?
C102 C103 N12 106(2) . . ?
C102 C103 H103 126.8 . . ?
N12 C104 H10A 109.7 . . ?
N12 C104 H10B 109.7 . . ?
N12 C104 C105 110(3) . . ?
H10A C104 H10B 108.2 . . ?
C105 C104 H10A 109.7 . . ?
C105 C104 H10B 109.7 . . ?
C104 C105 H10C 110.0 . . ?
C104 C105 H10D 110.0 . . ?
C104 C105 C106 109(3) . . ?
H10C C105 H10D 108.4 . . ?
C106 C105 H10C 110.0 . . ?
C106 C105 H10D 110.0 . . ?
C105 C106 H10E 108.7 . . ?
C105 C106 H10F 108.7 . . ?
H10E C106 H10F 107.6 . . ?
C107 C106 C105 114(2) . . ?
C107 C106 H10E 108.7 . . ?
C107 C106 H10F 108.7 . . ?
C106 C107 H10G 110.2 . . ?
C106 C107 H10H 110.2 . . ?
C106 C107 C108 107(2) . . ?
H10G C107 H10H 108.5 . . ?
C108 C107 H10G 110.2 . . ?
C108 C107 H10H 110.2 . . ?
C107 C108 H10I 109.1 . . ?
C107 C108 H10J 109.1 . . ?
C107 C108 C109 112(3) . . ?
H10I C108 H10J 107.9 . . ?
C109 C108 H10I 109.1 . . ?
C109 C108 H10J 109.1 . . ?
N13 C109 C108 110(3) . . ?
N13 C109 H10K 109.6 . . ?
N13 C109 H10L 109.6 . . ?
C108 C109 H10K 109.6 . . ?
C108 C109 H10L 109.6 . . ?
H10K C109 H10L 108.1 . . ?
N13 C110 H110 125.8 . . ?
C111 C110 N13 108(3) . . ?
C111 C110 H110 125.8 . . ?
N14 C111 C110 109(3) . . ?
N14 C111 H111 125.7 . . ?
C110 C111 H111 125.7 . . ?
N13 C112 H112 123.3 . . ?
N14 C112 N13 113(4) . . ?
N14 C112 H112 123.3 . . ?
N21 C201 N22 113(4) . . ?
N21 C201 H201 123.3 . . ?
N22 C201 H201 123.3 . . ?
N21 C202 H202 128.4 . . ?
C203 C202 N21 103(3) . . ?
C203 C202 H202 128.4 . . ?
N22 C203 H203 124.4 . . ?
C202 C203 N22 111(3) . . ?
C202 C203 H203 124.4 . . ?
N22 C204 H20A 109.2 . . ?
N22 C204 H20B 109.2 . . ?
H20A C204 H20B 107.9 . . ?
C205 C204 N22 112(5) . . ?
C205 C204 H20A 109.2 . . ?
C205 C204 H20B 109.2 . . ?
C204 C205 H20C 108.6 . . ?
C204 C205 H20D 108.6 . . ?
C204 C205 C206 115(4) . . ?
H20C C205 H20D 107.6 . . ?
C206 C205 H20C 108.6 . . ?
C206 C205 H20D 108.6 . . ?
C205 C206 H20E 108.2 . . ?
C205 C206 H20F 108.2 . . ?
H20E C206 H20F 107.3 . . ?
C207 C206 C205 116(3) . . ?
C207 C206 H20E 108.2 . . ?
C207 C206 H20F 108.2 . . ?
C206 C207 H20G 109.0 . . ?
C206 C207 H20H 109.0 . . ?
C206 C207 C208 113(4) . . ?
H20G C207 H20H 107.8 . . ?
C208 C207 H20G 109.0 . . ?
C208 C207 H20H 109.0 . . ?
C207 C208 H20I 108.1 . . ?
C207 C208 H20J 108.1 . . ?
C207 C208 C209 117(5) . . ?
H20I C208 H20J 107.3 . . ?
C209 C208 H20I 108.1 . . ?
C209 C208 H20J 108.1 . . ?
N23 C209 C208 111(4) . . ?
N23 C209 H20K 109.5 . . ?
N23 C209 H20L 109.5 . . ?
C208 C209 H20K 109.5 . . ?
C208 C209 H20L 109.5 . . ?
H20K C209 H20L 108.1 . . ?
N23 C210 H210 126.1 . . ?
N23 C210 C211 108(3) . . ?
C211 C210 H210 126.1 . . ?
N24 C211 H211 127.4 . . ?
C210 C211 N24 105(3) . . ?
C210 C211 H211 127.4 . . ?
N23 C212 H212 123.1 . . ?
N24 C212 N23 114(3) . . ?
N24 C212 H212 123.1 . . ?
N31 C301 N32 113(2) . . ?
N31 C301 H301 123.4 . . ?
N32 C301 H301 123.4 . . ?
N31 C302 H302 125.3 . . ?
C303 C302 N31 109(2) . . ?
C303 C302 H302 125.3 . . ?
N32 C303 H303 128.1 . . ?
C302 C303 N32 104(2) . . ?
C302 C303 H303 128.1 . . ?
N32 C304 H30A 110.0 . . ?
N32 C304 H30B 110.0 . . ?
N32 C304 C305 108(3) . . ?
H30A C304 H30B 108.4 . . ?
C305 C304 H30A 110.0 . . ?
C305 C304 H30B 110.0 . . ?
C304 C305 H30C 110.4 . . ?
C304 C305 H30D 110.4 . . ?
H30C C305 H30D 108.6 . . ?
C306 C305 C304 107(3) . . ?
C306 C305 H30C 110.4 . . ?
C306 C305 H30D 110.4 . . ?
C305 C306 H30E 110.5 . . ?
C305 C306 H30F 110.5 . . ?
C305 C306 C307 106(3) . . ?
H30E C306 H30F 108.6 . . ?
C307 C306 H30E 110.5 . . ?
C307 C306 H30F 110.5 . . ?
C306 C307 H30G 108.7 . . ?
C306 C307 H30H 108.7 . . ?
H30G C307 H30H 107.6 . . ?
C308 C307 C306 114(3) . . ?
C308 C307 H30G 108.7 . . ?
C308 C307 H30H 108.7 . . ?
C307 C308 H30I 108.5 . . ?
C307 C308 H30J 108.5 . . ?
H30I C308 H30J 107.5 . . ?
C309 C308 C307 115(3) . . ?
C309 C308 H30I 108.5 . . ?
C309 C308 H30J 108.5 . . ?
N33 C309 C308 113(3) . . ?
N33 C309 H30K 108.9 . . ?
N33 C309 H30L 108.9 . . ?
C308 C309 H30K 108.9 . . ?
C308 C309 H30L 108.9 . . ?
H30K C309 H30L 107.7 . . ?
N33 C310 H310 128.4 . . ?
N33 C310 C311 103(3) . . ?
C311 C310 H310 128.4 . . ?
N34 C311 C310 108(3) . . ?
N34 C311 H311 125.8 . . ?
C310 C311 H311 125.8 . . ?
N33 C312 H312 122.0 . . ?
N34 C312 N33 116(3) . . ?
N34 C312 H312 122.0 . . ?

loop_
_geom_bond_atom_site_label_1
_geom_bond_atom_site_label_2
_geom_bond_distance
_geom_bond_site_symmetry_2
_geom_bond_publ_flag
Zn1 O11 2.03(3) . yes
Zn1 N11 2.05(2) . yes
Zn1 C21 2.55(5) . ?
Zn1 O22 2.12(3) . yes
Zn1 N34 1.98(2) 1_655 yes
Zn2 O13 1.94(3) . yes
Zn2 N21 2.01(3) . yes
Zn2 O23 1.95(2) 1_565 yes
Zn2 N24 1.99(3) 4_565 yes
Zn3 N14 2.05(3) . yes
Zn3 O31 1.98(2) . yes
Zn3 C31 2.40(4) . ?
Zn3 N31 1.99(2) . yes
Zn3 O34 1.99(3) 3_657 yes
O11 C11 1.260(13) . ?
N11 C101 1.22(4) . ?
N11 C102 1.41(4) . ?
C11 O12 1.28(4) . ?
C11 C12 1.35(5) . ?
N12 C101 1.36(3) . ?
N12 C103 1.41(5) . ?
N12 C104 1.47(4) . ?
C12 C13 1.38(4) . ?
C12 C17 1.45(6) . ?
O13 C18 1.25(4) . ?
N13 C109 1.45(4) . ?
N13 C110 1.37(5) . ?
N13 C112 1.33(4) . ?
C13 H13 0.9500 . ?
C13 C14 1.42(6) . ?
O14 C18 1.256(13) . ?
N14 C111 1.31(4) . ?
N14 C112 1.30(5) . ?
C14 H14 0.9500 . ?
C14 C15 1.36(3) . ?
C15 C16 1.36(4) . ?
C15 C18 1.52(5) . ?
C16 H16 0.9500 . ?
C16 C17 1.42(7) . ?
C17 H17 0.9500 . ?
O21 C21 1.22(6) . ?
N21 C201 1.28(5) . ?
N21 C202 1.40(4) . ?
C21 O22 1.22(4) . ?
C21 C22 1.60(7) . ?
N22 C201 1.36(5) . ?
N22 C203 1.40(5) . ?
N22 C204 1.49(7) . ?
C22 C23 1.35(6) . ?
C22 C27 1.35(5) . ?
O23 Zn2 1.95(2) 1_545 ?
O23 C28 1.257(13) . ?
N23 C209 1.44(5) . ?
N23 C210 1.34(5) . ?
N23 C212 1.38(4) . ?
C23 H23 0.9500 . ?
C23 C24 1.45(5) . ?
O24 C28 1.254(13) . ?
N24 Zn2 1.99(3) 4_465 ?
N24 C211 1.46(5) . ?
N24 C212 1.26(5) . ?
C24 H24 0.9500 . ?
C24 C25 1.37(2) . ?
C25 C26 1.38(2) . ?
C25 C28 1.494(13) . ?
C26 H26 0.9500 . ?
C26 C27 1.35(5) . ?
C27 H27 0.9500 . ?
O31 C31 1.04(4) . ?
C31 O32 1.25(5) . ?
C31 C32 1.68(5) . ?
N31 C301 1.28(3) . ?
N31 C302 1.45(3) . ?
N32 C301 1.36(4) . ?
N32 C303 1.43(3) . ?
N32 C304 1.44(3) . ?
C32 C33 1.46(5) . ?
C32 C37 1.42(4) . ?
O33 C38 1.24(5) . ?
N33 C309 1.46(3) . ?
N33 C310 1.40(5) . ?
N33 C312 1.33(4) . ?
C33 H33 0.9500 . ?
C33 C34 1.49(6) . ?
O34 Zn3 1.99(3) 3_647 ?
O34 C38 1.22(4) . ?
N34 Zn1 1.98(2) 1_455 ?
N34 C311 1.43(3) . ?
N34 C312 1.28(4) . ?
C34 H34 0.9500 . ?
C34 C35 1.43(4) . ?
C35 C36 1.20(6) . ?
C35 C38 1.60(6) . ?
C36 H36 0.9500 . ?
C36 C37 1.48(7) . ?
C37 H37 0.9500 . ?
C101 H101 0.9500 . ?
C102 H102 0.9500 . ?
C102 C103 1.31(4) . ?
C103 H103 0.9500 . ?
C104 H10A 0.9900 . ?
C104 H10B 0.9900 . ?
C104 C105 1.49(5) . ?
C105 H10C 0.9900 . ?
C105 H10D 0.9900 . ?
C105 C106 1.59(5) . ?
C106 H10E 0.9900 . ?
C106 H10F 0.9900 . ?
C106 C107 1.50(5) . ?
C107 H10G 0.9900 . ?
C107 H10H 0.9900 . ?
C107 C108 1.53(4) . ?
C108 H10I 0.9900 . ?
C108 H10J 0.9900 . ?
C108 C109 1.53(5) . ?
C109 H10K 0.9900 . ?
C109 H10L 0.9900 . ?
C110 H110 0.9500 . ?
C110 C111 1.35(4) . ?
C111 H111 0.9500 . ?
C112 H112 0.9500 . ?
C201 H201 0.9500 . ?
C202 H202 0.9500 . ?
C202 C203 1.36(5) . ?
C203 H203 0.9500 . ?
C204 H20A 0.9900 . ?
C204 H20B 0.9900 . ?
C204 C205 1.47(7) . ?
C205 H20C 0.9900 . ?
C205 H20D 0.9900 . ?
C205 C206 1.55(5) . ?
C206 H20E 0.9900 . ?
C206 H20F 0.9900 . ?
C206 C207 1.42(7) . ?
C207 H20G 0.9900 . ?
C207 H20H 0.9900 . ?
C207 C208 1.55(6) . ?
C208 H20I 0.9900 . ?
C208 H20J 0.9900 . ?
C208 C209 1.57(7) . ?
C209 H20K 0.9900 . ?
C209 H20L 0.9900 . ?
C210 H210 0.9500 . ?
C210 C211 1.41(5) . ?
C211 H211 0.9500 . ?
C212 H212 0.9500 . ?
C301 H301 0.9500 . ?
C302 H302 0.9500 . ?
C302 C303 1.38(4) . ?
C303 H303 0.9500 . ?
C304 H30A 0.9900 . ?
C304 H30B 0.9900 . ?
C304 C305 1.63(6) . ?
C305 H30C 0.9900 . ?
C305 H30D 0.9900 . ?
C305 C306 1.52(4) . ?
C306 H30E 0.9900 . ?
C306 H30F 0.9900 . ?
C306 C307 1.59(6) . ?
C307 H30G 0.9900 . ?
C307 H30H 0.9900 . ?
C307 C308 1.54(4) . ?
C308 H30I 0.9900 . ?
C308 H30J 0.9900 . ?
C308 C309 1.47(5) . ?
C309 H30K 0.9900 . ?
C309 H30L 0.9900 . ?
C310 H310 0.9500 . ?
C310 C311 1.43(5) . ?
C311 H311 0.9500 . ?
C312 H312 0.9500 . ?
